data_4342393
loop_
_publ_author_name
'Jones, Donald G.'
'Wilson, Kevin R.'
'Cannon-Smith, Desiray J'
'Shircliff, Anthony D.'
'Zhang, Zhan'
'Chen, Zhuqi'
'Prior, Timothy J.'
'Yin, Guochuan'
'Hubin, Timothy J.'

_publ_section_title
;
 Synthesis, Structural Studies, and Oxidation Catalysis of the
 Late-First-Row-Transition-Metal Complexes of a 2-Pyridylmethyl
 Pendant-Armed Ethylene Cross-Bridged Cyclam.
;
_journal_issue 5
_journal_name_full 'Inorganic chemistry'
_journal_page_first 2221
_journal_paper_doi 10.1021/ic502699m
_journal_volume 54
_journal_year 2015
_chemical_formula_moiety
;
C19 H33 Cl N5 Zn, F6 P
;
_chemical_formula_sum 'C19 H33 Cl F6 N5 P Zn'
_chemical_formula_weight 577.29
_chemical_name_systematic
;
 ?
;
_space_group_crystal_system monoclinic
_space_group_IT_number 14
_space_group_name_Hall '-P 2ybc'
_space_group_name_H-M_alt 'P 1 21/c 1'
_symmetry_space_group_name_Hall '-P 2ybc'
_symmetry_space_group_name_H-M 'P 1 21/c 1'
_atom_sites_solution_hydrogens geom
_audit_creation_method SHELXL-2013
_cell_angle_alpha 90
_cell_angle_beta 97.594(6)
_cell_angle_gamma 90
_cell_formula_units_Z 4
_cell_length_a 8.1050(6)
_cell_length_b 22.7534(14)
_cell_length_c 12.5612(10)
_cell_measurement_reflns_used 9712
_cell_measurement_temperature 150(2)
_cell_measurement_theta_max 29.55
_cell_measurement_theta_min 1.8
_cell_volume 2296.2(3)
_computing_cell_refinement 'Stoe X-AREA'
_computing_data_collection 'Stoe X-AREA'
_computing_data_reduction 'Stoe X-AREA'
_computing_structure_refinement 'SHELXL-2013 (Sheldrick, 2013)'
_computing_structure_solution SHELXS-86
_diffrn_ambient_temperature 150(2)
_diffrn_detector_area_resol_mean 6.67
_diffrn_measured_fraction_theta_full 0.994
_diffrn_measured_fraction_theta_max 0.988
_diffrn_measurement_device_type 'Stoe IPDS2'
_diffrn_measurement_method \w-scans
_diffrn_radiation_type MoK\a
_diffrn_radiation_wavelength 0.71073
_diffrn_reflns_av_R_equivalents 0.0973
_diffrn_reflns_av_unetI/netI 0.0903
_diffrn_reflns_Laue_measured_fraction_full 0.994
_diffrn_reflns_Laue_measured_fraction_max 0.988
_diffrn_reflns_limit_h_max 10
_diffrn_reflns_limit_h_min -10
_diffrn_reflns_limit_k_max 29
_diffrn_reflns_limit_k_min -30
_diffrn_reflns_limit_l_max 16
_diffrn_reflns_limit_l_min -11
_diffrn_reflns_number 13415
_diffrn_reflns_point_group_measured_fraction_full 0.994
_diffrn_reflns_point_group_measured_fraction_max 0.988
_diffrn_reflns_theta_full 25.242
_diffrn_reflns_theta_max 28.075
_diffrn_reflns_theta_min 1.790
_diffrn_source 'Fine focus sealed tube'
_exptl_absorpt_coefficient_mu 1.323
_exptl_absorpt_correction_T_max 0.780
_exptl_absorpt_correction_T_min 0.617
_exptl_absorpt_correction_type analytical
_exptl_absorpt_process_details
;
A face-index absorption correction was applied
within the Stoe X-AREA suite
;
_exptl_crystal_colour colourless
_exptl_crystal_density_diffrn 1.670
_exptl_crystal_description block
_exptl_crystal_F_000 1192
_exptl_crystal_size_max 0.390
_exptl_crystal_size_mid 0.380
_exptl_crystal_size_min 0.180
_refine_diff_density_max 0.815
_refine_diff_density_min -1.034
_refine_diff_density_rms 0.111
_refine_ls_extinction_method none
_refine_ls_goodness_of_fit_ref 0.869
_refine_ls_hydrogen_treatment constr
_refine_ls_matrix_type full
_refine_ls_number_parameters 299
_refine_ls_number_reflns 5526
_refine_ls_number_restraints 0
_refine_ls_restrained_S_all 0.869
_refine_ls_R_factor_all 0.0776
_refine_ls_R_factor_gt 0.0553
_refine_ls_shift/su_max 0.000
_refine_ls_shift/su_mean 0.000
_refine_ls_structure_factor_coef Fsqd
_refine_ls_weighting_details 'w=1/[\s^2^(Fo^2^)+(0.0920P)^2^] where P=(Fo^2^+2Fc^2^)/3'
_refine_ls_weighting_scheme calc
_refine_ls_wR_factor_gt 0.1372
_refine_ls_wR_factor_ref 0.1451
_reflns_Friedel_coverage 0.000
_reflns_number_gt 3538
_reflns_number_total 5526
_reflns_threshold_expression 'I > 2\s(I)'
_cod_data_source_file ic502699m_si_002.cif
_cod_data_source_block DGJ015_form2
_cod_depositor_comments 'Adding full bibliography for 4342387--4342393.cif.'
_cod_database_code 4342393
_shelx_space_group_comment
;
The symmetry employed for this shelxl refinement is uniquely defined
by the following loop, which should always be used as a source of
symmetry information in preference to the above space-group names.
They are only intended as comments.
;
_shelx_estimated_absorpt_t_min 0.626
_shelx_estimated_absorpt_t_max 0.797
_shelxl_version_number 2013-4

loop_
_space_group_symop_operation_xyz
'x, y, z'
'-x, y+1/2, -z+1/2'
'-x, -y, -z'
'x, -y-1/2, z-1/2'

loop_
_atom_site_label
_atom_site_type_symbol
_atom_site_fract_x
_atom_site_fract_y
_atom_site_fract_z
_atom_site_U_iso_or_equiv
_atom_site_adp_type
_atom_site_occupancy
_atom_site_site_symmetry_order
_atom_site_calc_flag
_atom_site_refinement_flags_posn
_atom_site_refinement_flags_adp
C8 C 0.9922(5) 0.51372(16) 0.2984(4) 0.0466(9) Uani 1 1 d . .
H8A H 1.0551 0.5511 0.3070 0.056 Uiso 1 1 calc R U
H8B H 0.9035 0.5158 0.3454 0.056 Uiso 1 1 calc R U
C7 C 1.1096(5) 0.46407(17) 0.3384(4) 0.0469(9) Uani 1 1 d . .
H7A H 1.2013 0.4633 0.2936 0.056 Uiso 1 1 calc R U
H7B H 1.1594 0.4735 0.4127 0.056 Uiso 1 1 calc R U
C12 C 0.8434(5) 0.34002(18) -0.0596(3) 0.0472(9) Uani 1 1 d . .
H12A H 0.9200 0.3071 -0.0416 0.071 Uiso 1 1 calc R U
H12B H 0.9071 0.3755 -0.0716 0.071 Uiso 1 1 calc R U
H12C H 0.7679 0.3306 -0.1249 0.071 Uiso 1 1 calc R U
C5 C 1.1425(4) 0.29989(15) 0.3292(3) 0.0382(8) Uani 1 1 d . .
C4 C 1.2223(4) 0.25290(17) 0.3820(3) 0.0441(9) Uani 1 1 d . .
H4 H 1.2886 0.2585 0.4494 0.053 Uiso 1 1 calc R U
C3 C 1.2060(5) 0.19761(17) 0.3370(4) 0.0475(9) Uani 1 1 d . .
H3 H 1.2607 0.1648 0.3727 0.057 Uiso 1 1 calc R U
C2 C 1.1082(5) 0.19079(16) 0.2386(4) 0.0481(10) Uani 1 1 d . .
H2 H 1.0965 0.1536 0.2041 0.058 Uiso 1 1 calc R U
C1 C 1.0283(4) 0.23975(16) 0.1924(3) 0.0427(8) Uani 1 1 d . .
H1 H 0.9596 0.2351 0.1256 0.051 Uiso 1 1 calc R U
C6 C 1.1728(4) 0.36220(16) 0.3693(3) 0.0439(9) Uani 1 1 d . .
H6A H 1.1958 0.3612 0.4486 0.053 Uiso 1 1 calc R U
H6B H 1.2741 0.3772 0.3422 0.053 Uiso 1 1 calc R U
Cl1 Cl 1.15739(10) 0.40020(4) 0.09192(8) 0.0427(2) Uani 1 1 d . .
C9 C 0.9098(5) 0.50963(16) 0.1826(4) 0.0456(9) Uani 1 1 d . .
H9A H 0.8476 0.5465 0.1646 0.055 Uiso 1 1 calc R U
H9B H 0.9984 0.5072 0.1356 0.055 Uiso 1 1 calc R U
C10 C 0.7360(5) 0.45920(16) 0.0397(3) 0.0445(9) Uani 1 1 d . .
H10A H 0.8335 0.4626 0.0002 0.053 Uiso 1 1 calc R U
H10B H 0.6634 0.4937 0.0214 0.053 Uiso 1 1 calc R U
C11 C 0.6406(4) 0.40339(16) 0.0051(3) 0.0426(8) Uani 1 1 d . .
H11A H 0.5408 0.4007 0.0426 0.051 Uiso 1 1 calc R U
H11B H 0.6028 0.4050 -0.0731 0.051 Uiso 1 1 calc R U
C17 C 0.6508(4) 0.46393(15) 0.2193(3) 0.0418(8) Uani 1 1 d . .
H17A H 0.5576 0.4834 0.1738 0.050 Uiso 1 1 calc R U
H17B H 0.6845 0.4899 0.2816 0.050 Uiso 1 1 calc R U
C16 C 0.5863(4) 0.40598(15) 0.2610(3) 0.0381(8) Uani 1 1 d . .
H16A H 0.5504 0.4134 0.3322 0.046 Uiso 1 1 calc R U
H16B H 0.4867 0.3937 0.2118 0.046 Uiso 1 1 calc R U
C13 C 0.6399(4) 0.29753(16) 0.0378(3) 0.0438(9) Uani 1 1 d . .
H13A H 0.7139 0.2628 0.0462 0.053 Uiso 1 1 calc R U
H13B H 0.5669 0.2931 -0.0314 0.053 Uiso 1 1 calc R U
C14 C 0.5305(4) 0.29585(16) 0.1270(3) 0.0426(8) Uani 1 1 d . .
H14A H 0.4652 0.2590 0.1199 0.051 Uiso 1 1 calc R U
H14B H 0.4505 0.3289 0.1159 0.051 Uiso 1 1 calc R U
C15 C 0.6197(4) 0.29949(15) 0.2419(3) 0.0403(8) Uani 1 1 d . .
H15A H 0.5369 0.2926 0.2919 0.048 Uiso 1 1 calc R U
H15B H 0.7022 0.2672 0.2526 0.048 Uiso 1 1 calc R U
C18 C 0.7897(5) 0.35040(17) 0.3845(3) 0.0414(8) Uani 1 1 d . .
H18A H 0.8504 0.3126 0.3930 0.050 Uiso 1 1 calc R U
H18B H 0.7042 0.3503 0.4339 0.050 Uiso 1 1 calc R U
C19 C 0.9097(5) 0.40025(18) 0.4134(3) 0.0459(9) Uani 1 1 d . .
H19A H 0.8473 0.4377 0.4114 0.055 Uiso 1 1 calc R U
H19B H 0.9659 0.3945 0.4876 0.055 Uiso 1 1 calc R U
N3 N 0.7930(3) 0.45903(12) 0.1563(3) 0.0373(6) Uani 1 1 d . .
N4 N 0.7456(4) 0.35029(14) 0.0298(3) 0.0405(7) Uani 1 1 d . .
N5 N 0.7073(3) 0.35612(12) 0.2720(2) 0.0351(6) Uani 1 1 d . .
N2 N 1.0370(4) 0.40387(13) 0.3386(3) 0.0398(7) Uani 1 1 d . .
N1 N 1.0418(3) 0.29368(13) 0.2360(3) 0.0366(6) Uani 1 1 d . .
Zn1 Zn 0.91919(4) 0.37525(2) 0.17831(3) 0.03288(13) Uani 1 1 d . .
P1 P 0.54783(12) 0.11102(4) 0.14014(8) 0.0401(2) Uani 1 1 d . .
F1 F 0.5880(4) 0.06632(10) 0.0489(2) 0.0614(7) Uani 1 1 d . .
F2 F 0.6132(3) 0.06407(10) 0.2305(2) 0.0529(6) Uani 1 1 d . .
F3 F 0.7318(3) 0.13743(10) 0.1452(2) 0.0510(6) Uani 1 1 d . .
F4 F 0.3629(3) 0.08556(12) 0.1338(2) 0.0658(7) Uani 1 1 d . .
F5 F 0.5097(3) 0.15663(11) 0.2311(2) 0.0580(6) Uani 1 1 d . .
F6 F 0.4837(3) 0.15843(9) 0.04906(19) 0.0473(5) Uani 1 1 d . .

loop_
_atom_site_aniso_label
_atom_site_aniso_U_11
_atom_site_aniso_U_22
_atom_site_aniso_U_33
_atom_site_aniso_U_23
_atom_site_aniso_U_13
_atom_site_aniso_U_12
C8 0.0426(18) 0.0332(17) 0.063(3) -0.0057(17) 0.0010(18) -0.0034(14)
C7 0.0461(19) 0.0391(19) 0.054(3) -0.0003(17) 0.0017(17) -0.0024(15)
C12 0.052(2) 0.054(2) 0.035(2) -0.0040(18) 0.0024(17) 0.0053(17)
C5 0.0313(15) 0.0398(18) 0.043(2) 0.0015(16) 0.0023(14) -0.0012(13)
C4 0.0367(17) 0.051(2) 0.044(2) 0.0100(18) -0.0002(16) 0.0045(15)
C3 0.0408(18) 0.0406(19) 0.061(3) 0.0126(18) 0.0065(18) 0.0066(15)
C2 0.0467(19) 0.0354(18) 0.063(3) -0.0026(18) 0.0088(19) 0.0007(15)
C1 0.0360(17) 0.0430(19) 0.049(2) -0.0014(17) 0.0035(16) -0.0001(14)
C6 0.0396(18) 0.0428(19) 0.046(2) 0.0012(17) -0.0066(16) -0.0009(14)
Cl1 0.0366(4) 0.0443(5) 0.0477(5) 0.0074(4) 0.0077(4) 0.0020(3)
C9 0.0399(17) 0.0323(17) 0.064(3) 0.0052(17) 0.0051(17) -0.0030(14)
C10 0.0432(18) 0.0396(18) 0.049(2) 0.0131(17) -0.0002(17) 0.0057(15)
C11 0.0404(17) 0.0435(19) 0.042(2) 0.0041(16) -0.0017(15) 0.0060(15)
C17 0.0348(16) 0.0344(17) 0.055(2) -0.0046(16) 0.0018(16) 0.0040(13)
C16 0.0316(15) 0.0408(18) 0.041(2) -0.0057(16) 0.0028(14) 0.0008(13)
C13 0.0421(18) 0.0376(18) 0.049(2) -0.0058(17) -0.0040(17) -0.0003(14)
C14 0.0399(17) 0.0360(17) 0.050(2) -0.0019(16) -0.0021(16) -0.0036(14)
C15 0.0429(18) 0.0354(17) 0.043(2) 0.0031(15) 0.0064(16) -0.0039(14)
C18 0.0422(18) 0.050(2) 0.0309(19) 0.0038(16) 0.0009(15) -0.0071(16)
C19 0.0456(19) 0.056(2) 0.036(2) -0.0065(18) 0.0019(16) -0.0064(17)
N3 0.0363(13) 0.0322(14) 0.0426(18) 0.0018(13) 0.0018(12) 0.0025(11)
N4 0.0370(14) 0.0412(15) 0.0425(18) 0.0016(14) 0.0020(13) 0.0011(12)
N5 0.0354(13) 0.0352(13) 0.0338(16) 0.0016(12) 0.0017(12) -0.0005(11)
N2 0.0371(14) 0.0397(16) 0.0418(18) -0.0002(13) 0.0016(13) -0.0022(12)
N1 0.0337(13) 0.0368(14) 0.0388(17) 0.0034(13) 0.0028(12) -0.0002(11)
Zn1 0.0319(2) 0.0303(2) 0.0357(2) 0.00276(16) 0.00193(15) 0.00188(15)
P1 0.0425(5) 0.0361(4) 0.0403(6) 0.0052(4) -0.0002(4) -0.0007(4)
F1 0.0897(18) 0.0427(12) 0.0504(15) -0.0022(11) 0.0043(13) 0.0054(12)
F2 0.0567(13) 0.0511(13) 0.0500(15) 0.0178(11) 0.0033(11) 0.0064(10)
F3 0.0448(11) 0.0531(13) 0.0535(15) 0.0058(11) 0.0001(11) -0.0055(9)
F4 0.0485(13) 0.0641(15) 0.082(2) 0.0223(15) -0.0032(12) -0.0142(11)
F5 0.0665(14) 0.0598(15) 0.0484(15) -0.0002(12) 0.0099(12) 0.0123(12)
F6 0.0519(12) 0.0424(11) 0.0443(13) 0.0079(10) -0.0061(10) 0.0014(9)

loop_
_atom_type_symbol
_atom_type_description
_atom_type_scat_dispersion_real
_atom_type_scat_dispersion_imag
_atom_type_scat_source
C C 0.0033 0.0016 'International Tables Vol C Tables 4.2.6.8 and 6.1.1.4'
H H 0.0000 0.0000 'International Tables Vol C Tables 4.2.6.8 and 6.1.1.4'
N N 0.0061 0.0033 'International Tables Vol C Tables 4.2.6.8 and 6.1.1.4'
Zn Zn 0.2839 1.4301 'International Tables Vol C Tables 4.2.6.8 and 6.1.1.4'
P P 0.1023 0.0942 'International Tables Vol C Tables 4.2.6.8 and 6.1.1.4'
F F 0.0171 0.0103 'International Tables Vol C Tables 4.2.6.8 and 6.1.1.4'
Cl Cl 0.1484 0.1585 'International Tables Vol C Tables 4.2.6.8 and 6.1.1.4'

loop_
_geom_angle_atom_site_label_1
_geom_angle_atom_site_label_2
_geom_angle_atom_site_label_3
_geom_angle
C7 C8 C9 116.6(3)
C7 C8 H8A 108.1
C9 C8 H8A 108.1
C7 C8 H8B 108.1
C9 C8 H8B 108.1
H8A C8 H8B 107.3
N2 C7 C8 117.0(3)
N2 C7 H7A 108.1
C8 C7 H7A 108.1
N2 C7 H7B 108.1
C8 C7 H7B 108.1
H7A C7 H7B 107.3
N4 C12 H12A 109.5
N4 C12 H12B 109.5
H12A C12 H12B 109.5
N4 C12 H12C 109.5
H12A C12 H12C 109.5
H12B C12 H12C 109.5
N1 C5 C4 122.1(3)
N1 C5 C6 116.2(3)
C4 C5 C6 121.5(3)
C5 C4 C3 119.9(4)
C5 C4 H4 120.0
C3 C4 H4 120.0
C4 C3 C2 118.7(4)
C4 C3 H3 120.6
C2 C3 H3 120.6
C1 C2 C3 117.8(4)
C1 C2 H2 121.1
C3 C2 H2 121.1
N1 C1 C2 124.0(4)
N1 C1 H1 118.0
C2 C1 H1 118.0
N2 C6 C5 115.8(3)
N2 C6 H6A 108.3
C5 C6 H6A 108.3
N2 C6 H6B 108.3
C5 C6 H6B 108.3
H6A C6 H6B 107.4
N3 C9 C8 116.2(3)
N3 C9 H9A 108.2
C8 C9 H9A 108.2
N3 C9 H9B 108.2
C8 C9 H9B 108.2
H9A C9 H9B 107.4
N3 C10 C11 111.3(3)
N3 C10 H10A 109.4
C11 C10 H10A 109.4
N3 C10 H10B 109.4
C11 C10 H10B 109.4
H10A C10 H10B 108.0
N4 C11 C10 111.3(3)
N4 C11 H11A 109.4
C10 C11 H11A 109.4
N4 C11 H11B 109.4
C10 C11 H11B 109.4
H11A C11 H11B 108.0
N3 C17 C16 116.1(3)
N3 C17 H17A 108.3
C16 C17 H17A 108.3
N3 C17 H17B 108.3
C16 C17 H17B 108.3
H17A C17 H17B 107.4
N5 C16 C17 115.7(3)
N5 C16 H16A 108.3
C17 C16 H16A 108.3
N5 C16 H16B 108.3
C17 C16 H16B 108.3
H16A C16 H16B 107.4
N4 C13 C14 117.9(3)
N4 C13 H13A 107.8
C14 C13 H13A 107.8
N4 C13 H13B 107.8
C14 C13 H13B 107.8
H13A C13 H13B 107.2
C13 C14 C15 116.5(3)
C13 C14 H14A 108.2
C15 C14 H14A 108.2
C13 C14 H14B 108.2
C15 C14 H14B 108.2
H14A C14 H14B 107.3
N5 C15 C14 115.8(3)
N5 C15 H15A 108.3
C14 C15 H15A 108.3
N5 C15 H15B 108.3
C14 C15 H15B 108.3
H15A C15 H15B 107.4
N5 C18 C19 111.0(3)
N5 C18 H18A 109.4
C19 C18 H18A 109.4
N5 C18 H18B 109.4
C19 C18 H18B 109.4
H18A C18 H18B 108.0
N2 C19 C18 111.6(3)
N2 C19 H19A 109.3
C18 C19 H19A 109.3
N2 C19 H19B 109.3
C18 C19 H19B 109.3
H19A C19 H19B 108.0
C10 N3 C17 111.4(3)
C10 N3 C9 108.8(3)
C17 N3 C9 109.7(3)
C10 N3 Zn1 102.1(2)
C17 N3 Zn1 112.6(2)
C9 N3 Zn1 112.0(2)
C12 N4 C13 107.2(3)
C12 N4 C11 108.6(3)
C13 N4 C11 110.6(3)
C12 N4 Zn1 109.3(2)
C13 N4 Zn1 116.7(2)
C11 N4 Zn1 104.2(2)
C18 N5 C16 111.2(3)
C18 N5 C15 107.7(3)
C16 N5 C15 110.3(2)
C18 N5 Zn1 103.7(2)
C16 N5 Zn1 110.0(2)
C15 N5 Zn1 113.9(2)
C6 N2 C19 111.0(3)
C6 N2 C7 108.2(3)
C19 N2 C7 111.0(3)
C6 N2 Zn1 105.5(2)
C19 N2 Zn1 107.9(2)
C7 N2 Zn1 113.1(2)
C1 N1 C5 117.3(3)
C1 N1 Zn1 129.3(3)
C5 N1 Zn1 113.4(2)
N3 Zn1 N1 167.98(12)
N3 Zn1 N2 89.81(11)
N1 Zn1 N2 79.94(11)
N3 Zn1 N5 81.76(11)
N1 Zn1 N5 90.42(10)
N2 Zn1 N5 81.26(11)
N3 Zn1 N4 83.32(11)
N1 Zn1 N4 105.49(11)
N2 Zn1 N4 167.17(11)
N5 Zn1 N4 87.02(11)
N3 Zn1 Cl1 97.38(8)
N1 Zn1 Cl1 89.60(8)
N2 Zn1 Cl1 93.77(8)
N5 Zn1 Cl1 174.94(8)
N4 Zn1 Cl1 97.84(8)
F2 P1 F1 90.23(14)
F2 P1 F4 90.80(13)
F1 P1 F4 90.69(16)
F2 P1 F3 90.17(13)
F1 P1 F3 89.47(15)
F4 P1 F3 179.02(14)
F2 P1 F5 90.21(14)
F1 P1 F5 179.06(16)
F4 P1 F5 90.14(16)
F3 P1 F5 89.70(14)
F2 P1 F6 179.50(14)
F1 P1 F6 89.67(14)
F4 P1 F6 89.69(13)
F3 P1 F6 89.35(12)
F5 P1 F6 89.88(14)

loop_
_geom_bond_atom_site_label_1
_geom_bond_atom_site_label_2
_geom_bond_distance
C8 C7 1.519(5)
C8 C9 1.521(6)
C8 H8A 0.9900
C8 H8B 0.9900
C7 N2 1.491(5)
C7 H7A 0.9900
C7 H7B 0.9900
C12 N4 1.476(5)
C12 H12A 0.9800
C12 H12B 0.9800
C12 H12C 0.9800
C5 N1 1.343(5)
C5 C4 1.374(5)
C5 C6 1.514(5)
C4 C3 1.378(6)
C4 H4 0.9500
C3 C2 1.386(6)
C3 H3 0.9500
C2 C1 1.377(5)
C2 H2 0.9500
C1 N1 1.342(5)
C1 H1 0.9500
C6 N2 1.465(5)
C6 H6A 0.9900
C6 H6B 0.9900
Cl1 Zn1 2.4043(10)
C9 N3 1.499(4)
C9 H9A 0.9900
C9 H9B 0.9900
C10 N3 1.477(5)
C10 C11 1.520(5)
C10 H10A 0.9900
C10 H10B 0.9900
C11 N4 1.487(5)
C11 H11A 0.9900
C11 H11B 0.9900
C17 N3 1.486(5)
C17 C16 1.536(5)
C17 H17A 0.9900
C17 H17B 0.9900
C16 N5 1.494(4)
C16 H16A 0.9900
C16 H16B 0.9900
C13 N4 1.486(5)
C13 C14 1.519(6)
C13 H13A 0.9900
C13 H13B 0.9900
C14 C15 1.528(5)
C14 H14A 0.9900
C14 H14B 0.9900
C15 N5 1.496(4)
C15 H15A 0.9900
C15 H15B 0.9900
C18 N5 1.486(5)
C18 C19 1.507(5)
C18 H18A 0.9900
C18 H18B 0.9900
C19 N2 1.487(5)
C19 H19A 0.9900
C19 H19B 0.9900
N3 Zn1 2.163(3)
N4 Zn1 2.256(3)
N5 Zn1 2.249(3)
N2 Zn1 2.210(3)
N1 Zn1 2.183(3)
P1 F2 1.597(2)
P1 F1 1.597(3)
P1 F4 1.599(2)
P1 F3 1.601(2)
P1 F5 1.604(3)
P1 F6 1.608(2)
